data_4504136
loop_
_publ_author_name
'Kodama, Koichi'
'Kobayashi, Yuka'
'Saigo, Kazuhiko'

_publ_section_title
;
 Role of the Relative Molecular Length of the Components in Ternary
 Inclusion Crystals in the Chiral Recognition and Assembly of
 Supramolecular Helical Architectures
;
_journal_issue 5
_journal_name_full 'Crystal Growth &amp; Design'
_journal_page_first 935
_journal_paper_doi 10.1021/cg060849c
_journal_volume 7
_journal_year 2007
_chemical_absolute_configuration rm
_chemical_formula_moiety 'C30 H33 N O4 '
_chemical_formula_sum 'C30 H33 N O4'
_chemical_formula_weight 471.59
_space_group_IT_number 19
_symmetry_cell_setting orthorhombic
_symmetry_Int_Tables_number 19
_symmetry_space_group_name_Hall 'P 2ac 2ab'
_symmetry_space_group_name_H-M 'P 21 21 21'
_cell_angle_alpha 90
_cell_angle_beta 90
_cell_angle_gamma 90
_cell_formula_units_Z 4
_cell_length_a 5.9720(6)
_cell_length_b 32.194(4)
_cell_length_c 13.442(3)
_cell_measurement_temperature 296.1
_cell_volume 2584.4(7)
_computing_cell_refinement Unknown
_computing_data_collection Unknown
_computing_data_reduction CrystalStructure
_computing_publication_material 'CrystalStructure 3.6.0'
_computing_structure_refinement CRYSTALS
_computing_structure_solution SIR92
_diffrn_measured_fraction_theta_full 0.6161
_diffrn_measured_fraction_theta_max 0.6161
_diffrn_measurement_device_type CCD
_diffrn_measurement_method \w
_diffrn_radiation_type 'Mo K\a'
_diffrn_radiation_wavelength 0.7107
_diffrn_reflns_av_R_equivalents 0.034
_diffrn_reflns_limit_h_max 7
_diffrn_reflns_limit_h_min 0
_diffrn_reflns_limit_k_max 40
_diffrn_reflns_limit_k_min 0
_diffrn_reflns_limit_l_max 14
_diffrn_reflns_limit_l_min -12
_diffrn_reflns_number 3040
_diffrn_reflns_theta_full 26.25
_diffrn_reflns_theta_max 26.25
_exptl_absorpt_coefficient_mu 0.080
_exptl_absorpt_correction_type none
_exptl_crystal_colour nONE
_exptl_crystal_density_diffrn 1.212
_exptl_crystal_density_method 'not measured'
_exptl_crystal_description nONE
_exptl_crystal_F_000 1008.00
_exptl_crystal_size_max 0.50
_exptl_crystal_size_mid 0.20
_exptl_crystal_size_min 0.10
_refine_diff_density_max 0.94
_refine_diff_density_min -3.11
_refine_ls_extinction_method none
_refine_ls_goodness_of_fit_ref 2.630
_refine_ls_hydrogen_treatment refall
_refine_ls_number_parameters 347
_refine_ls_number_reflns 1254
_refine_ls_R_factor_gt 0.1380
_refine_ls_shift/su_max 0.0160
_refine_ls_structure_factor_coef F
_refine_ls_weighting_details 'w = 1/[0.0010Fo^2^ + 3.0000\s(Fo^2^) + 0.5000]'
_refine_ls_weighting_scheme calc
_refine_ls_wR_factor_ref 0.1710
_reflns_number_gt 1254
_reflns_number_total 3021
_reflns_threshold_expression F^2^>2.0\s(F^2^)
_cod_data_source_file cg060849csi20061127_100443.cif
_cod_data_source_block (1S,2R)-1_2b_(R)-3a
_cod_original_cell_volume 2584.4(6)
_cod_original_formula_sum 'C30 H33 N O4 '
_cod_database_code 4504136

loop_
_symmetry_equiv_pos_site_id
_symmetry_equiv_pos_as_xyz
1 +X,+Y,+Z
2 1/2+X,1/2-Y,-Z
3 -X,1/2+Y,1/2-Z
4 1/2-X,-Y,1/2+Z

loop_
_atom_site_label
_atom_site_type_symbol
_atom_site_fract_x
_atom_site_fract_y
_atom_site_fract_z
_atom_site_U_iso_or_equiv
_atom_site_adp_type
_atom_site_occupancy
_atom_site_symmetry_multiplicity
_atom_site_calc_flag
_atom_site_refinement_flags
O(1) O 1.2809(7) 0.1959(2) 0.6575(5) 0.049(2) Uani 1.00 1 d .
O(3) O 0.2333(9) 0.3272(2) 0.5603(6) 0.060(3) Uani 1.00 1 d .
O(4) O 0.9626(8) 0.3715(2) 0.4417(6) 0.059(3) Uani 1.00 1 d .
O(5) O 0.5582(9) 0.2951(2) 0.5766(6) 0.062(3) Uani 1.00 1 d .
N(1) N 0.9575(9) 0.2535(2) 0.5869(7) 0.040(3) Uani 1.00 1 d .
C(6) C 0.9192(11) 0.2286(3) 0.6813(10) 0.031(5) Uani 1.00 1 d .
C(7) C 0.427(1) 0.3249(3) 0.5975(9) 0.051(5) Uani 1.00 1 d .
C(8) C 1.1714(12) 0.2742(3) 0.7858(10) 0.039(5) Uani 1.00 1 d .
C(9) C 0.794(1) 0.1414(3) 0.7745(11) 0.060(5) Uani 1.00 1 d .
C(10) C 0.5012(12) 0.3572(2) 0.6703(9) 0.034(4) Uani 1.00 1 d .
C(11) C 0.745(2) 0.1193(3) 0.8619(12) 0.062(5) Uani 1.00 1 d .
C(12) C 1.0491(11) 0.1876(3) 0.6737(10) 0.050(5) Uani 1.00 1 d .
C(13) C 0.3675(13) 0.3895(3) 0.6972(10) 0.057(5) Uani 1.00 1 d .
C(14) C 0.778(2) 0.3840(3) 0.7825(10) 0.053(4) Uani 1.00 1 d .
C(15) C 0.840(1) 0.2792(3) 0.9304(11) 0.058(5) Uani 1.00 1 d .
C(16) C 0.9652(12) 0.2531(3) 0.7714(9) 0.037(4) Uani 1.00 1 d .
C(17) C 0.430(1) 0.4189(3) 0.7658(10) 0.059(5) Uani 1.00 1 d .
C(18) C 0.996(2) 0.1619(2) 0.7653(10) 0.046(5) Uani 1.00 1 d .
C(19) C 0.806(1) 0.2572(3) 0.8442(11) 0.045(5) Uani 1.00 1 d .
C(20) C 1.206(2) 0.2965(3) 0.8702(11) 0.048(5) Uani 1.00 1 d .
C(21) C 1.149(2) 0.1599(3) 0.8451(12) 0.059(5) Uani 1.00 1 d .
C(22) C 1.043(2) 0.2995(3) 0.9432(9) 0.056(5) Uani 1.00 1 d .
C(23) C 0.642(2) 0.4161(3) 0.8118(10) 0.054(5) Uani 1.00 1 d .
C(24) C 1.014(2) 0.4434(3) 0.5012(12) 0.061(5) Uani 1.00 1 d .
C(25) C 0.718(2) 0.4491(3) 0.8844(9) 0.077(5) Uani 1.00 1 d .
C(26) C 0.896(2) 0.1169(3) 0.9406(11) 0.072(5) Uani 1.00 1 d .
C(27) C 0.7141(13) 0.3548(3) 0.7123(9) 0.053(4) Uani 1.00 1 d .
C(28) C 1.097(2) 0.1377(3) 0.9309(12) 0.066(5) Uani 1.00 1 d .
C(29) C 1.173(6) 0.5034(6) 0.602(3) 0.25(2) Uani 1.00 1 d .
C(30) C 0.800(2) 0.4240(3) 0.347(1) 0.129(7) Uani 1.00 1 d .
C(31) C 0.984(5) 0.4929(12) 0.636(3) 0.29(2) Uani 1.00 1 d .
C(32) C 1.209(3) 0.4579(7) 0.479(2) 0.168(11) Uani 1.00 1 d .
C(33) C 0.897(2) 0.4585(6) 0.575(2) 0.109(9) Uani 1.00 1 d .
C(34) C 0.913(4) 0.4084(4) 0.438(2) 0.28(1) Uani 1.00 1 d .
C(36) C 1.297(3) 0.4878(7) 0.526(2) 0.186(12) Uani 1.00 1 d .
H(1) H 0.9195 0.3815 0.8143 0.064 Uiso 1.00 1 c R
H(2) H 0.8108 0.3327 0.6940 0.064 Uiso 1.00 1 c R
H(3) H 1.2835 0.2724 0.7359 0.047 Uiso 1.00 1 c R
H(4) H 0.6880 0.1432 0.7220 0.072 Uiso 1.00 1 c R
H(5) H 0.6070 0.1048 0.8650 0.075 Uiso 1.00 1 c R
H(6) H 0.2212 0.3910 0.6697 0.069 Uiso 1.00 1 c R
H(7) H 0.7288 0.2813 0.9806 0.069 Uiso 1.00 1 c R
H(8) H 0.3310 0.4406 0.7851 0.071 Uiso 1.00 1 c R
H(9) H 0.6686 0.2428 0.8359 0.055 Uiso 1.00 1 c R
H(10) H 1.3473 0.3097 0.8791 0.058 Uiso 1.00 1 c R
H(11) H 1.2919 0.1726 0.8374 0.071 Uiso 1.00 1 c R
H(12) H 1.0746 0.3156 1.0008 0.067 Uiso 1.00 1 c R
H(13) H 0.8578 0.1029 1.0005 0.086 Uiso 1.00 1 c R
H(14) H 1.2058 0.1365 0.9822 0.080 Uiso 1.00 1 c R
H(15) H 1.2644 0.5248 0.6291 0.297 Uiso 1.00 1 c R
H(16) H 0.9348 0.5094 0.6907 0.348 Uiso 1.00 1 c R
H(17) H 1.2703 0.4454 0.4215 0.202 Uiso 1.00 1 c R
H(18) H 0.7540 0.4492 0.5971 0.131 Uiso 1.00 1 c R
H(19) H 1.4453 0.4954 0.5093 0.223 Uiso 1.00 1 c R
H(20) H 1.0847 0.2707 0.5971 0.048 Uiso 1.00 1 c R
H(21) H 0.8309 0.2703 0.5724 0.048 Uiso 1.00 1 c R
H(22) H 0.9849 0.2352 0.5327 0.048 Uiso 1.00 1 c R
H(23) H 0.7641 0.2221 0.6822 0.037 Uiso 1.00 1 c R
H(24) H 0.9984 0.1722 0.6177 0.059 Uiso 1.00 1 c R
H(25) H 0.6750 0.4412 0.9496 0.093 Uiso 1.00 1 c R
H(26) H 0.6470 0.4745 0.8672 0.093 Uiso 1.00 1 c R
H(27) H 0.8763 0.4527 0.8821 0.093 Uiso 1.00 1 c R
H(28) H 0.9190 0.4385 0.3161 0.155 Uiso 1.00 1 c R
H(29) H 0.6734 0.4417 0.3529 0.155 Uiso 1.00 1 c R
H(30) H 0.7614 0.4003 0.3086 0.155 Uiso 1.00 1 c R
H(31) H 0.7786 0.4055 0.4750 0.337 Uiso 1.00 1 c R

loop_
_atom_site_aniso_label
_atom_site_aniso_U_11
_atom_site_aniso_U_22
_atom_site_aniso_U_33
_atom_site_aniso_U_12
_atom_site_aniso_U_13
_atom_site_aniso_U_23
O(1) 0.040(3) 0.056(4) 0.053(8) -0.000(3) -0.002(4) 0.001(4)
O(3) 0.064(3) 0.060(4) 0.056(9) -0.010(3) -0.018(5) -0.007(4)
O(4) 0.079(4) 0.031(4) 0.068(10) -0.006(3) -0.003(4) -0.005(4)
O(5) 0.083(4) 0.046(4) 0.055(10) 0.015(3) -0.008(5) -0.019(4)
N(1) 0.047(3) 0.044(5) 0.029(11) -0.006(3) -0.004(5) -0.013(4)
C(6) 0.044(4) 0.052(7) -0.00(2) 0.001(4) 0.003(6) 0.000(6)
C(7) 0.066(6) 0.041(7) 0.05(2) -0.014(5) -0.007(7) 0.001(6)
C(8) 0.047(5) 0.051(7) 0.02(2) 0.007(5) -0.009(6) -0.015(6)
C(9) 0.048(5) 0.062(8) 0.07(2) 0.001(5) -0.013(7) -0.006(7)
C(10) 0.045(4) 0.025(5) 0.032(12) -0.007(4) -0.014(5) 0.007(5)
C(11) 0.059(6) 0.055(7) 0.07(2) -0.014(5) 0.003(9) 0.021(8)
C(12) 0.046(4) 0.034(6) 0.07(2) 0.013(4) 0.002(6) -0.009(6)
C(13) 0.062(5) 0.046(7) 0.06(2) 0.007(5) 0.008(6) -0.007(7)
C(14) 0.065(5) 0.049(7) 0.04(1) -0.002(5) 0.012(7) 0.001(6)
C(15) 0.063(6) 0.051(8) 0.06(2) 0.002(5) 0.027(7) -0.001(7)
C(16) 0.041(4) 0.049(7) 0.02(2) 0.006(4) 0.002(6) -0.001(6)
C(17) 0.064(6) 0.043(7) 0.07(2) 0.028(5) 0.002(7) -0.009(7)
C(18) 0.058(5) 0.028(6) 0.05(2) 0.013(5) -0.006(7) -0.009(6)
C(19) 0.056(5) 0.033(7) 0.05(2) 0.004(4) -0.010(7) -0.002(6)
C(20) 0.054(6) 0.056(8) 0.03(2) 0.007(5) -0.002(7) 0.001(7)
C(21) 0.068(6) 0.067(9) 0.04(2) -0.010(5) 0.001(8) 0.001(7)
C(22) 0.082(6) 0.051(7) 0.03(2) 0.003(6) 0.005(8) -0.006(6)
C(23) 0.079(6) 0.048(7) 0.04(2) -0.010(5) -0.003(7) 0.005(7)
C(24) 0.076(8) 0.053(7) 0.05(2) 0.011(6) -0.015(8) -0.010(7)
C(25) 0.111(7) 0.064(7) 0.06(2) -0.019(6) 0.019(8) -0.018(8)
C(26) 0.085(7) 0.050(7) 0.08(2) 0.005(6) -0.001(9) -0.007(7)
C(27) 0.066(6) 0.043(7) 0.05(1) 0.001(5) 0.003(6) -0.000(7)
C(28) 0.078(7) 0.051(8) 0.07(2) -0.005(5) -0.041(8) 0.004(8)
C(29) 0.48(5) 0.042(9) 0.22(5) 0.07(2) -0.17(4) -0.09(2)
C(30) 0.176(10) 0.054(8) 0.16(2) 0.030(7) -0.086(13) -0.031(9)
C(31) 0.46(5) 0.43(5) -0.02(3) 0.34(4) 0.07(3) 0.05(3)
C(32) 0.084(10) 0.25(2) 0.17(3) 0.052(12) 0.040(13) 0.13(2)
C(33) 0.086(8) 0.18(2) 0.07(3) 0.006(10) 0.035(12) 0.07(1)
C(34) 0.56(4) 0.053(10) 0.23(4) 0.03(2) -0.32(3) -0.034(12)
C(36) 0.117(12) 0.16(2) 0.28(4) -0.087(13) -0.09(2) 0.14(2)

loop_
_atom_type_symbol
_atom_type_description
_atom_type_scat_dispersion_real
_atom_type_scat_dispersion_imag
_atom_type_scat_source
C C 0.003 0.002
;
International Tables for Crystallography
(1992, Vol. C, Tables 4.2.6.8 and 6.1.1.4)
;
H H 0.000 0.000
;
International Tables for Crystallography
(1992, Vol. C, Table 6.1.1.4)
;
N N 0.006 0.003
;
International Tables for Crystallography
(1992, Vol. C, Tables 4.2.6.8 and 6.1.1.4)
;
O O 0.011 0.006
;
International Tables for Crystallography
(1992, Vol. C, Tables 4.2.6.8 and 6.1.1.4)
;

loop_
_geom_angle_atom_site_label_1
_geom_angle_atom_site_label_2
_geom_angle_atom_site_label_3
_geom_angle
O(1) C(12) C(6) 109.9(6)
O(1) C(12) C(18) 115.3(8)
O(3) C(7) O(5) 121.5(9)
O(3) C(7) C(10) 119.2(8)
O(4) C(34) C(24) 126(1)
O(4) C(34) C(30) 118(1)
O(5) C(7) C(10) 119.3(8)
N(1) C(6) C(12) 108.7(9)
N(1) C(6) C(16) 112.2(7)
C(16) C(6) C(12) 115.0(9)
C(6) C(12) C(18) 108.1(9)
C(6) C(16) C(8) 122.0(9)
C(6) C(16) C(19) 120.6(8)
C(7) C(10) C(13) 122.1(8)
C(7) C(10) C(27) 119.8(7)
C(8) C(16) C(19) 117(1)
C(20) C(8) C(16) 120(1)
C(8) C(20) C(22) 121.2(8)
C(18) C(9) C(11) 119(1)
C(9) C(11) C(26) 121.9(9)
C(9) C(18) C(12) 121(1)
C(9) C(18) C(21) 118(1)
C(27) C(10) C(13) 118.0(9)
C(10) C(13) C(17) 123.2(9)
C(10) C(27) C(14) 119.4(8)
C(11) C(26) C(28) 117(1)
C(12) C(18) C(21) 120.5(8)
C(13) C(17) C(23) 119.4(9)
C(27) C(14) C(23) 122.8(9)
C(14) C(23) C(17) 117(1)
C(14) C(23) C(25) 122.2(9)
C(15) C(19) C(16) 123.3(8)
C(22) C(15) C(19) 118(1)
C(15) C(22) C(20) 119(1)
C(17) C(23) C(25) 120.5(8)
C(18) C(21) C(28) 120.5(9)
C(21) C(28) C(26) 121(1)
C(33) C(24) C(32) 121(1)
C(34) C(24) C(32) 119(1)
C(24) C(32) C(36) 122(2)
C(34) C(24) C(33) 118(1)
C(24) C(33) C(31) 120(1)
C(24) C(34) C(30) 112(1)
C(29) C(31) C(33) 108(2)
C(36) C(29) C(31) 131(2)
C(29) C(36) C(32) 115(2)
O(1) C(12) H(24) 106.6165
O(4) C(34) H(31) 94.9747
H(20) N(1) C(6) 107.8533
H(22) N(1) C(6) 109.9099
N(1) C(6) H(23) 105.9000
H(21) N(1) C(6) 110.6246
H(22) N(1) H(20) 109.4808
H(21) N(1) H(20) 109.4664
H(22) N(1) H(21) 109.4792
H(23) C(6) C(12) 107.7033
C(6) C(12) H(24) 109.9470
H(23) C(6) C(16) 106.8281
H(3) C(8) C(16) 119.1448
H(3) C(8) C(20) 120.8297
C(8) C(20) H(10) 118.5870
H(4) C(9) C(11) 120.8883
C(9) C(11) H(5) 117.8637
H(4) C(9) C(18) 119.1348
C(10) C(13) H(6) 118.4759
C(10) C(27) H(2) 119.3937
H(5) C(11) C(26) 120.1310
C(11) C(26) H(13) 120.8577
H(24) C(12) C(18) 106.9703
H(6) C(13) C(17) 118.2828
C(13) C(17) H(8) 121.5004
H(1) C(14) C(23) 117.6594
C(14) C(27) H(2) 121.1905
H(1) C(14) C(27) 119.4809
C(15) C(19) H(9) 118.6243
H(7) C(15) C(19) 122.0995
C(15) C(22) H(12) 122.2668
H(7) C(15) C(22) 119.3071
C(16) C(19) H(9) 118.0067
H(8) C(17) C(23) 119.0441
C(18) C(21) H(11) 118.5782
H(10) C(20) C(22) 120.1990
C(20) C(22) H(12) 118.1763
H(11) C(21) C(28) 120.8371
C(21) C(28) H(14) 117.8445
C(23) C(25) H(25) 108.8405
C(23) C(25) H(26) 108.1789
C(23) C(25) H(27) 111.3759
C(24) C(32) H(17) 112.4065
C(24) C(33) H(18) 127.1341
C(24) C(34) H(31) 96.2822
H(26) C(25) H(25) 109.4765
H(27) C(25) H(25) 109.4694
H(27) C(25) H(26) 109.4691
H(13) C(26) C(28) 121.4176
C(26) C(28) H(14) 120.4908
H(15) C(29) C(31) 124.1306
C(29) C(31) H(16) 113.9483
H(15) C(29) C(36) 104.4261
C(29) C(36) H(19) 126.5090
H(28) C(30) C(34) 100.8787
H(29) C(30) C(34) 120.1789
H(30) C(30) C(34) 106.8000
C(30) C(34) H(31) 94.6887
H(29) C(30) H(28) 109.4700
H(30) C(30) H(28) 109.4781
H(30) C(30) H(29) 109.4702
C(31) C(33) H(18) 111.9803
H(16) C(31) C(33) 137.9496
H(17) C(32) C(36) 124.8853
C(32) C(36) H(19) 117.5669

loop_
_geom_bond_atom_site_label_1
_geom_bond_atom_site_label_2
_geom_bond_distance
O(1) C(12) 1.426(8)
O(3) C(7) 1.26(1)
O(4) C(34) 1.22(2)
O(5) C(7) 1.27(1)
N(1) C(6) 1.52(1)
C(6) C(12) 1.54(1)
C(6) C(16) 1.47(2)
C(7) C(10) 1.49(1)
C(8) C(16) 1.42(1)
C(8) C(20) 1.36(2)
C(9) C(11) 1.40(2)
C(9) C(18) 1.38(1)
C(10) C(13) 1.36(1)
C(10) C(27) 1.39(1)
C(11) C(26) 1.39(2)
C(12) C(18) 1.52(2)
C(13) C(17) 1.38(2)
C(14) C(23) 1.37(1)
C(14) C(27) 1.39(2)
C(15) C(19) 1.37(2)
C(15) C(22) 1.38(1)
C(16) C(19) 1.37(2)
C(17) C(23) 1.41(1)
C(18) C(21) 1.41(2)
C(20) C(22) 1.39(2)
C(21) C(28) 1.39(2)
C(23) C(25) 1.51(1)
C(24) C(32) 1.29(2)
C(24) C(33) 1.31(3)
C(24) C(34) 1.54(2)
C(26) C(28) 1.38(1)
C(29) C(31) 1.27(5)
C(29) C(36) 1.35(4)
C(30) C(34) 1.48(3)
C(31) C(33) 1.48(4)
C(32) C(36) 1.26(3)
N(1) H(20) 0.9501
N(1) H(21) 0.9500
N(1) H(22) 0.9500
C(6) H(23) 0.9500
C(8) H(3) 0.9500
C(9) H(4) 0.9500
C(11) H(5) 0.9501
C(12) H(24) 0.9500
C(13) H(6) 0.9500
C(14) H(1) 0.9500
C(15) H(7) 0.9500
C(17) H(8) 0.9500
C(19) H(9) 0.9500
C(20) H(10) 0.9500
C(21) H(11) 0.9500
C(22) H(12) 0.9501
C(25) H(25) 0.9500
C(25) H(26) 0.9501
C(25) H(27) 0.9500
C(26) H(13) 0.9500
C(27) H(2) 0.9500
C(28) H(14) 0.9500
C(29) H(15) 0.9500
C(30) H(28) 0.9500
C(30) H(29) 0.9499
C(30) H(30) 0.9500
C(31) H(16) 0.9499
C(32) H(17) 0.9500
C(33) H(18) 0.9500
C(34) H(31) 0.9500
C(36) H(19) 0.9500

loop_
_geom_contact_atom_site_label_1
_geom_contact_atom_site_label_2
_geom_contact_distance
_geom_contact_site_symmetry_2
O(1) O(4) 2.768(8) 55602
O(1) O(5) 3.43(1) 55602
O(1) N(1) 2.841(8) .
O(1) C(6) 2.425(9) .
O(1) C(8) 3.12(1) .
O(1) C(16) 3.05(1) .
O(1) C(18) 2.49(1) .
O(1) C(21) 2.88(2) .
O(3) O(4) 2.680(9) 45501
O(3) O(5) 2.210(8) .
O(3) N(1) 2.912(8) 45501
O(3) N(1) 3.530(9) 45602
O(3) C(8) 3.50(1) 45501
O(3) C(10) 2.38(1) .
O(3) C(13) 2.83(1) .
O(4) O(1) 2.768(8) 45602
O(4) O(3) 2.680(9) 65501
O(4) C(9) 3.54(1) 55602
O(4) C(12) 3.48(1) 45602
O(4) C(24) 2.47(1) .
O(4) C(30) 2.33(1) .
O(4) C(32) 3.19(2) .
O(4) C(33) 3.35(2) .
O(5) O(1) 3.43(1) 45602
O(5) N(1) 2.739(8) .
O(5) N(1) 2.76(1) 45602
O(5) C(6) 3.35(1) .
O(5) C(10) 2.39(1) .
O(5) C(12) 3.41(2) 45602
O(5) C(27) 2.81(1) .
N(1) O(3) 2.912(8) 65501
N(1) O(3) 3.530(9) 55602
N(1) O(5) 2.76(1) 55602
N(1) C(7) 3.54(1) 55602
N(1) C(8) 3.04(1) .
N(1) C(12) 2.48(1) .
N(1) C(16) 2.48(2) .
N(1) C(19) 3.58(2) .
C(6) C(8) 2.53(1) .
C(6) C(9) 3.16(1) .
C(6) C(18) 2.47(1) .
C(6) C(19) 2.47(2) .
C(6) C(21) 3.41(2) .
C(7) N(1) 3.54(1) 45602
C(7) C(8) 3.38(2) 45501
C(7) C(13) 2.50(1) .
C(7) C(27) 2.50(1) .
C(8) O(3) 3.50(1) 65501
C(8) C(7) 3.38(2) 65501
C(8) C(12) 3.25(1) .
C(8) C(15) 2.78(2) .
C(8) C(19) 2.38(1) .
C(8) C(22) 2.39(2) .
C(9) O(4) 3.54(1) 45602
C(9) C(12) 2.52(1) .
C(9) C(21) 2.40(1) .
C(9) C(26) 2.45(2) .
C(9) C(28) 2.77(2) .
C(10) C(14) 2.40(1) .
C(10) C(17) 2.40(1) .
C(10) C(23) 2.81(1) .
C(11) C(18) 2.41(2) .
C(11) C(21) 2.75(1) .
C(11) C(28) 2.37(2) .
C(12) O(4) 3.48(1) 55602
C(12) O(5) 3.41(2) 55602
C(12) C(16) 2.54(1) .
C(12) C(19) 3.52(2) .
C(12) C(21) 2.54(2) .
C(13) C(14) 2.71(1) .
C(13) C(23) 2.41(2) .
C(13) C(27) 2.36(1) .
C(14) C(17) 2.37(1) .
C(14) C(25) 2.53(1) .
C(15) C(16) 2.41(2) .
C(15) C(20) 2.40(1) .
C(16) C(18) 2.94(1) .
C(16) C(20) 2.41(1) .
C(16) C(21) 3.35(1) .
C(16) C(22) 2.79(2) .
C(17) C(25) 2.54(1) .
C(17) C(27) 2.77(1) .
C(18) C(19) 3.44(1) .
C(18) C(26) 2.83(2) .
C(18) C(28) 2.43(2) .
C(19) C(20) 2.73(1) .
C(19) C(22) 2.37(1) .
C(21) C(26) 2.42(2) .
C(23) C(27) 2.42(1) .
C(24) C(29) 2.54(3) .
C(24) C(30) 2.51(2) .
C(24) C(31) 2.42(4) .
C(24) C(36) 2.24(2) .
C(29) C(32) 2.21(4) .
C(29) C(33) 2.23(3) .
C(30) C(32) 3.21(2) .
C(30) C(33) 3.30(3) .
C(31) C(32) 2.74(4) .
C(31) C(36) 2.39(4) .
C(32) C(33) 2.26(3) .
C(32) C(34) 2.45(3) .
C(33) C(34) 2.45(3) .
C(33) C(36) 2.65(2) .
O(1) H(3) 2.6805 .
O(1) H(4) 3.0884 65501
O(1) H(11) 2.5323 .
O(1) H(20) 2.7992 .
O(1) H(21) 3.2908 55602
O(1) H(22) 2.7465 .
O(1) H(22) 3.5993 55602
O(1) H(23) 3.2175 .
O(1) H(23) 3.0252 65501
O(1) H(24) 1.9265 .
O(1) H(30) 3.1322 55602
O(3) H(2) 3.1022 45501
O(3) H(3) 2.9618 45501
O(3) H(6) 2.5251 .
O(3) H(20) 2.0855 45501
O(3) H(21) 3.0266 45501
O(3) H(22) 3.3345 45501
O(3) H(22) 2.8048 45602
O(3) H(24) 2.8702 45602
O(4) H(4) 2.6239 55602
O(4) H(6) 3.4882 65501
O(4) H(17) 3.0192 .
O(4) H(18) 3.4893 .
O(4) H(24) 3.2096 45602
O(4) H(24) 3.5862 55602
O(4) H(28) 2.7522 .
O(4) H(29) 3.0850 .
O(4) H(30) 2.3472 .
O(4) H(31) 1.6136 .
O(5) H(2) 2.4959 .
O(5) H(3) 2.7940 45501
O(5) H(20) 2.9479 45501
O(5) H(20) 3.2530 .
O(5) H(20) 3.1562 45602
O(5) H(21) 1.8152 .
O(5) H(21) 3.2073 45602
O(5) H(22) 3.2503 .
O(5) H(22) 1.8176 45602
O(5) H(23) 3.0080 .
O(5) H(24) 2.8390 45602
N(1) H(2) 3.0568 .
N(1) H(3) 2.8590 .
N(1) H(20) 3.4169 45602
N(1) H(21) 3.1847 55602
N(1) H(22) 3.2681 45602
N(1) H(22) 3.5554 55602
N(1) H(23) 1.9989 .
N(1) H(24) 2.6604 .
C(6) H(2) 3.4160 .
C(6) H(3) 2.6941 .
C(6) H(4) 3.1260 .
C(6) H(9) 2.6013 .
C(6) H(11) 3.5517 .
C(6) H(20) 2.0224 .
C(6) H(21) 2.0546 .
C(6) H(22) 2.0464 .
C(6) H(24) 2.0626 .
C(7) H(2) 2.6440 .
C(7) H(3) 2.6559 45501
C(7) H(6) 2.6421 .
C(7) H(20) 2.6902 45501
C(7) H(21) 3.0027 .
C(7) H(22) 2.6322 45602
C(7) H(24) 2.9256 45602
C(8) H(2) 3.1164 .
C(8) H(9) 3.2390 .
C(8) H(9) 3.2075 65501
C(8) H(10) 1.9965 .
C(8) H(11) 3.4195 .
C(8) H(12) 3.2348 .
C(8) H(20) 2.5919 .
C(8) H(21) 3.5189 .
C(8) H(23) 3.2653 .
C(9) H(5) 2.0293 .
C(9) H(9) 3.4490 .
C(9) H(11) 3.2738 45501
C(9) H(11) 3.2493 .
C(9) H(13) 3.3024 .
C(9) H(23) 2.8856 .
C(9) H(24) 2.6296 .
C(9) H(30) 3.2928 55602
C(10) H(1) 3.2550 .
C(10) H(2) 2.0350 .
C(10) H(3) 3.1485 45501
C(10) H(6) 1.9952 .
C(10) H(8) 3.2605 .
C(10) H(10) 3.3247 45501
C(10) H(18) 3.4679 .
C(10) H(31) 3.4725 .
C(11) H(4) 2.0592 .
C(11) H(11) 3.2221 45501
C(11) H(13) 2.0503 .
C(11) H(14) 3.2386 .
C(11) H(15) 3.0453 74603
C(12) H(3) 3.1805 .
C(12) H(4) 2.6676 .
C(12) H(11) 2.6799 .
C(12) H(20) 2.8735 .
C(12) H(21) 3.2618 .
C(12) H(22) 2.4666 .
C(12) H(23) 2.0363 .
C(12) H(30) 3.1113 55602
C(13) H(1) 3.1148 45501
C(13) H(2) 3.2172 .
C(13) H(8) 2.0393 .
C(13) H(10) 3.5468 45501
C(13) H(18) 3.2921 .
C(14) H(2) 2.0463 .
C(14) H(6) 3.0589 65501
C(14) H(8) 3.2323 .
C(14) H(18) 3.2612 .
C(14) H(25) 2.9679 .
C(14) H(26) 3.2239 .
C(14) H(27) 2.6504 .
C(15) H(9) 2.0098 .
C(15) H(10) 3.1798 45501
C(15) H(10) 3.2570 .
C(15) H(12) 2.0556 .
C(16) H(2) 2.9137 .
C(16) H(3) 2.0558 .
C(16) H(7) 3.2741 .
C(16) H(9) 2.0005 .
C(16) H(10) 3.2588 .
C(16) H(11) 3.3647 .
C(16) H(20) 2.5135 .
C(16) H(21) 2.8469 .
C(16) H(22) 3.2619 .
C(16) H(23) 1.9689 .
C(16) H(24) 3.3310 .
C(17) H(1) 3.3416 45501
C(17) H(1) 3.2299 .
C(17) H(6) 2.0079 .
C(17) H(18) 3.1370 .
C(17) H(25) 2.9600 .
C(17) H(26) 2.5964 .
C(17) H(27) 3.2764 .
C(18) H(4) 2.0224 .
C(18) H(5) 3.2536 .
C(18) H(9) 3.3927 .
C(18) H(11) 2.0430 .
C(18) H(14) 3.2770 .
C(18) H(23) 2.6322 .
C(18) H(24) 2.0109 .
C(18) H(30) 2.7403 55602
C(19) H(2) 3.1592 .
C(19) H(3) 3.4786 45501
C(19) H(3) 3.2385 .
C(19) H(7) 2.0434 .
C(19) H(10) 3.2542 45501
C(19) H(12) 3.2460 .
C(19) H(23) 2.4650 .
C(20) H(1) 3.3137 .
C(20) H(2) 3.5419 .
C(20) H(3) 2.0184 .
C(20) H(7) 3.2524 .
C(20) H(7) 3.4895 65501
C(20) H(9) 3.2898 65501
C(20) H(12) 2.0200 .
C(21) H(4) 3.2575 .
C(21) H(5) 3.2704 65501
C(21) H(13) 3.2797 .
C(21) H(14) 2.0198 .
C(21) H(24) 3.2106 .
C(21) H(30) 2.9113 55602
C(22) H(1) 3.2406 .
C(22) H(3) 3.2560 .
C(22) H(7) 2.0269 .
C(22) H(9) 3.2262 .
C(22) H(10) 2.0400 .
C(23) H(1) 1.9985 .
C(23) H(2) 3.2763 .
C(23) H(6) 3.2570 .
C(23) H(8) 2.0486 .
C(23) H(18) 3.1482 .
C(23) H(25) 2.0314 .
C(23) H(26) 2.0237 .
C(23) H(27) 2.0606 .
C(24) H(6) 3.0837 65501
C(24) H(15) 3.4718 .
C(24) H(16) 3.3515 .
C(24) H(17) 1.8693 .
C(24) H(18) 2.0270 .
C(24) H(19) 3.0735 .
C(24) H(26) 3.3389 66404
C(24) H(28) 2.5567 .
C(24) H(29) 2.8481 .
C(24) H(30) 3.3020 .
C(24) H(31) 1.8951 .
C(25) H(1) 2.6598 .
C(25) H(8) 2.6850 .
C(25) H(16) 3.4953 .
C(25) H(19) 3.1685 76504
C(25) H(29) 3.5978 66504
C(26) H(4) 3.3016 .
C(26) H(5) 2.0433 .
C(26) H(11) 3.2736 .
C(26) H(14) 2.0307 .
C(26) H(15) 3.2541 74603
C(27) H(1) 2.0296 .
C(27) H(6) 3.2166 .
C(27) H(6) 3.2949 65501
C(27) H(10) 3.4546 45501
C(27) H(18) 3.4186 .
C(27) H(21) 3.3809 .
C(28) H(5) 3.2340 .
C(28) H(5) 3.3465 65501
C(28) H(11) 2.0495 .
C(28) H(13) 2.0397 .
C(28) H(30) 3.5817 55602
C(29) H(5) 3.5441 75603
C(29) H(8) 3.3230 65501
C(29) H(13) 3.4914 75603
C(29) H(16) 1.8704 .
C(29) H(17) 3.1131 .
C(29) H(18) 3.0536 .
C(29) H(19) 2.0612 .
C(29) H(25) 3.4200 66404
C(30) H(4) 3.3043 55602
C(30) H(5) 3.5163 55602
C(30) H(16) 3.3153 66404
C(30) H(17) 3.3870 45501
C(30) H(17) 3.0606 .
C(30) H(18) 3.4657 .
C(30) H(26) 3.2949 66404
C(30) H(31) 1.8201 .
C(31) H(8) 3.3346 65501
C(31) H(15) 1.9681 .
C(31) H(18) 2.0342 .
C(31) H(19) 3.2444 .
C(31) H(25) 3.4228 66404
C(32) H(6) 3.3445 65501
C(32) H(15) 2.9646 .
C(32) H(18) 3.1564 .
C(32) H(19) 1.8995 .
C(32) H(26) 3.3951 66404
C(32) H(28) 2.8653 .
C(32) H(29) 3.2953 65501
C(32) H(31) 3.0753 .
C(33) H(6) 3.1784 65501
C(33) H(15) 3.1491 .
C(33) H(16) 2.2741 .
C(33) H(17) 3.0673 .
C(33) H(19) 3.0748 45501
C(33) H(19) 3.5962 .
C(33) H(26) 3.5377 66404
C(33) H(28) 3.5397 .
C(33) H(29) 3.3116 .
C(33) H(31) 2.2820 .
C(34) H(4) 3.1725 55602
C(34) H(17) 2.4554 .
C(34) H(18) 2.6881 .
C(34) H(28) 1.9009 .
C(34) H(29) 2.1199 .
C(34) H(30) 1.9735 .
C(36) H(15) 1.8337 .
C(36) H(16) 3.1675 .
C(36) H(17) 1.9673 .
C(36) H(18) 3.5976 .
C(36) H(18) 3.1476 65501
C(36) H(27) 3.3543 76404
C(36) H(29) 3.5638 65501
H(1) C(13) 3.1148 65501
H(1) C(17) 3.3416 65501
H(2) O(3) 3.1022 65501
H(3) O(3) 2.9618 65501
H(3) O(5) 2.7940 65501
H(3) C(7) 2.6559 65501
H(3) C(10) 3.1485 65501
H(3) C(19) 3.4786 65501
H(4) O(1) 3.0884 45501
H(4) O(4) 2.6239 45602
H(4) C(30) 3.3043 45602
H(4) C(34) 3.1725 45602
H(5) C(21) 3.2704 45501
H(5) C(28) 3.3465 45501
H(5) C(29) 3.5441 74603
H(5) C(30) 3.5163 45602
H(6) O(4) 3.4882 45501
H(6) C(14) 3.0589 45501
H(6) C(24) 3.0837 45501
H(6) C(27) 3.2949 45501
H(6) C(32) 3.3445 45501
H(6) C(33) 3.1784 45501
H(7) C(20) 3.4895 45501
H(8) C(29) 3.3230 45501
H(8) C(31) 3.3346 45501
H(9) C(8) 3.2075 45501
H(9) C(20) 3.2898 45501
H(10) C(10) 3.3247 65501
H(10) C(13) 3.5468 65501
H(10) C(15) 3.1798 65501
H(10) C(19) 3.2542 65501
H(10) C(27) 3.4546 65501
H(11) C(9) 3.2738 65501
H(11) C(11) 3.2221 65501
H(13) C(29) 3.4914 74603
H(15) C(11) 3.0453 75603
H(15) C(26) 3.2541 75603
H(16) C(30) 3.3153 66504
H(17) C(30) 3.3870 65501
H(18) C(36) 3.1476 45501
H(19) C(25) 3.1685 76404
H(19) C(33) 3.0748 65501
H(20) O(3) 2.0855 65501
H(20) O(5) 2.9479 65501
H(20) O(5) 3.1562 55602
H(20) N(1) 3.4169 55602
H(20) C(7) 2.6902 65501
H(21) O(1) 3.2908 45602
H(21) O(3) 3.0266 65501
H(21) O(5) 3.2073 55602
H(21) N(1) 3.1847 45602
H(22) O(1) 3.5993 45602
H(22) O(3) 3.3345 65501
H(22) O(3) 2.8048 55602
H(22) O(5) 1.8176 55602
H(22) N(1) 3.5554 45602
H(22) N(1) 3.2681 55602
H(22) C(7) 2.6322 55602
H(23) O(1) 3.0252 45501
H(24) O(3) 2.8702 55602
H(24) O(4) 3.5862 45602
H(24) O(4) 3.2096 55602
H(24) O(5) 2.8390 55602
H(24) C(7) 2.9256 55602
H(25) C(29) 3.4200 66504
H(25) C(31) 3.4228 66504
H(26) C(24) 3.3389 66504
H(26) C(30) 3.2949 66504
H(26) C(32) 3.3951 66504
H(26) C(33) 3.5377 66504
H(27) C(36) 3.3543 76504
H(29) C(25) 3.5978 66404
H(29) C(32) 3.2953 45501
H(29) C(36) 3.5638 45501
H(30) O(1) 3.1322 45602
H(30) C(9) 3.2928 45602
H(30) C(12) 3.1113 45602
H(30) C(18) 2.7403 45602
H(30) C(21) 2.9113 45602
H(30) C(28) 3.5817 45602

loop_
_geom_torsion_atom_site_label_1
_geom_torsion_atom_site_label_2
_geom_torsion_atom_site_label_3
_geom_torsion_atom_site_label_4
_geom_torsion
N(1) C(6) C(12) O(1) 57(1)
N(1) C(6) C(12) C(18) -176.1(7)
C(16) C(6) C(12) O(1) -69(1)
C(16) C(6) C(12) C(18) 57.1(9)
N(1) C(6) C(16) C(8) -53(1)
N(1) C(6) C(16) C(19) 125.2(9)
C(12) C(6) C(16) C(8) 71(1)
C(12) C(6) C(16) C(19) -109.9(9)
O(3) C(7) C(10) C(13) 0(1)
O(3) C(7) C(10) C(27) 179(1)
O(5) C(7) C(10) C(13) -178(1)
O(5) C(7) C(10) C(27) 1(1)
C(20) C(8) C(16) C(6) 179.8(6)
C(20) C(8) C(16) C(19) 1(1)
C(16) C(8) C(20) C(22) 0(1)
C(18) C(9) C(11) C(26) 0(1)
C(11) C(9) C(18) C(12) -177.3(9)
C(11) C(9) C(18) C(21) 0(1)
C(7) C(10) C(13) C(17) 178(1)
C(27) C(10) C(13) C(17) -2(1)
C(7) C(10) C(27) C(14) -177(1)
C(13) C(10) C(27) C(14) 2(1)
C(9) C(11) C(26) C(28) 1(1)
O(1) C(12) C(18) C(9) -160.6(9)
O(1) C(12) C(18) C(21) 22(1)
C(6) C(12) C(18) C(9) 76(1)
C(6) C(12) C(18) C(21) -101(1)
C(10) C(13) C(17) C(23) 0(1)
C(27) C(14) C(23) C(17) 0(1)
C(27) C(14) C(23) C(25) -176(1)
C(23) C(14) C(27) C(10) -1(1)
C(22) C(15) C(19) C(16) 2(1)
C(19) C(15) C(22) C(20) -1(1)
C(6) C(16) C(19) C(15) 179.1(9)
C(8) C(16) C(19) C(15) -2(1)
C(13) C(17) C(23) C(14) 1(1)
C(13) C(17) C(23) C(25) 177(1)
C(9) C(18) C(21) C(28) 0(1)
C(12) C(18) C(21) C(28) 177.4(9)
C(8) C(20) C(22) C(15) 0(1)
C(18) C(21) C(28) C(26) 0(1)
C(33) C(24) C(32) C(36) -1(2)
C(34) C(24) C(32) C(36) 177(2)
C(32) C(24) C(33) C(31) 0(2)
C(34) C(24) C(33) C(31) -178(2)
C(32) C(24) C(34) O(4) 77(2)
C(32) C(24) C(34) C(30) -83(1)
C(33) C(24) C(34) O(4) -103(2)
C(33) C(24) C(34) C(30) 94(1)
C(11) C(26) C(28) C(21) 0(1)
C(36) C(29) C(31) C(33) -2(4)
C(31) C(29) C(36) C(32) 1(4)
C(29) C(31) C(33) C(24) 1(3)
C(24) C(32) C(36) C(29) 0(2)
